data_8105990
loop_
_publ_author_name
'Wen, Yuan'
'Xiao, Xin-Sheng'
'Jia, Guo-Kai'

_publ_section_title
;
 Crystal structure of 3-methyl-2-phenyl-1,8-naphthyridine, C15H12N2
;
_journal_issue 6
_journal_name_full 'Zeitschrift f\"ur Kristallographie - New Crystal Structures'
_journal_page_first 1231
_journal_page_last 1232
_journal_paper_doi 10.1515/ncrs-2019-0364
_journal_volume 234
_journal_year 2019
_chemical_formula_moiety 'C15 H12 N2'
_chemical_formula_sum 'C15 H12 N2'
_chemical_formula_weight 220.27
_space_group_crystal_system monoclinic
_space_group_IT_number 14
_space_group_name_Hall '-P 2yn'
_space_group_name_H-M_alt 'P 1 21/n 1'
_atom_sites_solution_hydrogens geom
_cell_angle_alpha 90
_cell_angle_beta 93.195(5)
_cell_angle_gamma 90
_cell_formula_units_Z 4
_cell_length_a 7.323(4)
_cell_length_b 6.975(3)
_cell_length_c 22.411(11)
_cell_measurement_reflns_used 4179
_cell_measurement_temperature 296(2)
_cell_measurement_theta_max 27.13
_cell_measurement_theta_min 2.88
_cell_volume 1142.9(10)
_computing_cell_refinement 'SAINT v8.34A (Bruker, 2013)'
_computing_data_reduction 'SAINT v8.34A (Bruker, 2013)'
_computing_molecular_graphics 'Olex2 (Dolomanov et al., 2009)'
_computing_publication_material 'Olex2 (Dolomanov et al., 2009)'
_computing_structure_refinement 'ShelXL (Sheldrick, 2015)'
_diffrn_ambient_temperature 296.15
_diffrn_measured_fraction_theta_full 1.000
_diffrn_measured_fraction_theta_max 0.990
_diffrn_measurement_device_type 'Bruker APEX-II CCD'
_diffrn_measurement_method '\f and \w scans'
_diffrn_radiation_type MoK\a
_diffrn_radiation_wavelength 0.71073
_diffrn_reflns_av_R_equivalents 0.0416
_diffrn_reflns_av_unetI/netI 0.0273
_diffrn_reflns_Laue_measured_fraction_full 1.000
_diffrn_reflns_Laue_measured_fraction_max 0.990
_diffrn_reflns_limit_h_max 9
_diffrn_reflns_limit_h_min -9
_diffrn_reflns_limit_k_max 9
_diffrn_reflns_limit_k_min -9
_diffrn_reflns_limit_l_max 28
_diffrn_reflns_limit_l_min -28
_diffrn_reflns_number 12343
_diffrn_reflns_point_group_measured_fraction_full 1.000
_diffrn_reflns_point_group_measured_fraction_max 0.990
_diffrn_reflns_theta_full 25.242
_diffrn_reflns_theta_max 27.418
_diffrn_reflns_theta_min 1.820
_diffrn_standards_number 0
_exptl_absorpt_coefficient_mu 0.077
_exptl_absorpt_correction_T_max 0.7456
_exptl_absorpt_correction_T_min 0.6087
_exptl_absorpt_correction_type multi-scan
_exptl_absorpt_process_details
;
SADABS-2014/5 (Bruker,2014/5) was used for absorption correction.
wR2(int) was 0.0717 before and 0.0475 after correction.
The Ratio of minimum to maximum transmission is 0.8164.
The \l/2 correction factor is 0.00150.
;
_exptl_crystal_colour colourless
_exptl_crystal_density_diffrn 1.280
_exptl_crystal_description block
_exptl_crystal_F_000 464
_exptl_crystal_size_max 0.28
_exptl_crystal_size_mid 0.24
_exptl_crystal_size_min 0.22
_refine_diff_density_max 0.188
_refine_diff_density_min -0.184
_refine_diff_density_rms 0.047
_refine_ls_extinction_coef .
_refine_ls_extinction_method none
_refine_ls_goodness_of_fit_ref 1.047
_refine_ls_hydrogen_treatment constr
_refine_ls_matrix_type full
_refine_ls_number_parameters 155
_refine_ls_number_reflns 2569
_refine_ls_number_restraints 0
_refine_ls_restrained_S_all 1.047
_refine_ls_R_factor_all 0.0554
_refine_ls_R_factor_gt 0.0457
_refine_ls_shift/su_max 0.000
_refine_ls_shift/su_mean 0.000
_refine_ls_structure_factor_coef Fsqd
_refine_ls_weighting_details 'w=1/[\s^2^(Fo^2^)+(0.0735P)^2^+0.1402P] where P=(Fo^2^+2Fc^2^)/3'
_refine_ls_weighting_scheme calc
_refine_ls_wR_factor_gt 0.1234
_refine_ls_wR_factor_ref 0.1324
_reflns_Friedel_coverage 0.000
_reflns_Friedel_fraction_full .
_reflns_Friedel_fraction_max .
_reflns_number_gt 2075
_reflns_number_total 2569
_reflns_threshold_expression 'I > 2\s(I)'
_cod_data_source_file suppl_ncrs-2019-0364_suppl.cif
_cod_data_source_block 1
_cod_original_cell_volume 1143.0(10)
_cod_database_code 8105990
_shelx_space_group_comment
;
The symmetry employed for this shelxl refinement is uniquely defined
by the following loop, which should always be used as a source of
symmetry information in preference to the above space-group names.
They are only intended as comments.
;
_olex2_refinement_description
;
1. Fixed Uiso
 At 1.2 times of:
  All C(H) groups
 At 1.5 times of:
  All C(H,H,H) groups
2.a Aromatic/amide H refined with riding coordinates:
 C1(H1), C2(H2), C3(H3), C7(H7), C8(H8), C9(H9), C11(H11), C14(H14), C15(H15)
2.b Idealised Me refined as rotating group:
 C13(H13A,H13B,H13C)
;
_olex2_submission_special_instructions 'No special instructions were received'

loop_
_space_group_symop_operation_xyz
'x, y, z'
'-x+1/2, y+1/2, -z+1/2'
'-x, -y, -z'
'x-1/2, -y-1/2, z-1/2'

loop_
_atom_site_label
_atom_site_type_symbol
_atom_site_fract_x
_atom_site_fract_y
_atom_site_fract_z
_atom_site_U_iso_or_equiv
_atom_site_adp_type
_atom_site_occupancy
_atom_site_site_symmetry_order
_atom_site_calc_flag
_atom_site_refinement_flags_posn
_atom_site_refinement_flags_adp
_atom_site_refinement_flags_occupancy
_atom_site_disorder_assembly
_atom_site_disorder_group
N1 N 0.81060(13) 0.60304(13) 0.09694(4) 0.0393(3) Uani 1 1 d . . . . .
N2 N 0.68573(15) 0.78064(15) 0.01798(5) 0.0480(3) Uani 1 1 d . . . . .
C1 C 1.0526(2) 0.4692(2) 0.30428(6) 0.0540(4) Uani 1 1 d . . . . .
H1 H 1.094656 0.475351 0.344165 0.065 Uiso 1 1 calc R . . . .
C2 C 1.11924(19) 0.5951(2) 0.26334(6) 0.0529(4) Uani 1 1 d . . . . .
H2 H 1.205705 0.686573 0.275685 0.063 Uiso 1 1 calc R . . . .
C3 C 1.05791(18) 0.58562(18) 0.20409(5) 0.0446(3) Uani 1 1 d . . . . .
H3 H 1.101189 0.673068 0.176917 0.054 Uiso 1 1 calc R . . . .
C4 C 0.93197(16) 0.44665(16) 0.18451(5) 0.0379(3) Uani 1 1 d . . . . .
C5 C 0.87055(15) 0.43850(16) 0.12004(5) 0.0361(3) Uani 1 1 d . . . . .
C6 C 0.75318(15) 0.60854(16) 0.03818(5) 0.0376(3) Uani 1 1 d . . . . .
C7 C 0.62649(19) 0.7893(2) -0.03841(6) 0.0522(3) Uani 1 1 d . . . . .
H7 H 0.578624 0.905328 -0.052447 0.063 Uiso 1 1 calc R . . . .
C8 C 0.63013(19) 0.6363(2) -0.07897(6) 0.0537(4) Uani 1 1 d . . . . .
H8 H 0.587550 0.652134 -0.118539 0.064 Uiso 1 1 calc R . . . .
C9 C 0.69723(18) 0.4646(2) -0.05923(5) 0.0489(3) Uani 1 1 d . . . . .
H9 H 0.701037 0.360759 -0.085175 0.059 Uiso 1 1 calc R . . . .
C10 C 0.76095(15) 0.44558(17) 0.00099(5) 0.0395(3) Uani 1 1 d . . . . .
C11 C 0.82862(16) 0.27386(18) 0.02707(5) 0.0421(3) Uani 1 1 d . . . . .
H11 H 0.836139 0.164719 0.003496 0.050 Uiso 1 1 calc R . . . .
C12 C 0.88319(15) 0.26472(16) 0.08613(5) 0.0392(3) Uani 1 1 d . . . . .
C13 C 0.95794(19) 0.08056(18) 0.11286(6) 0.0521(4) Uani 1 1 d . . . . .
H13A H 0.862860 0.014456 0.132323 0.078 Uiso 1 1 calc GR . . . .
H13B H 1.056642 0.108915 0.141492 0.078 Uiso 1 1 calc GR . . . .
H13C H 1.001940 0.001026 0.081785 0.078 Uiso 1 1 calc GR . . . .
C14 C 0.86522(18) 0.32221(19) 0.22652(6) 0.0484(3) Uani 1 1 d . . . . .
H14 H 0.779938 0.229246 0.214439 0.058 Uiso 1 1 calc R . . . .
C15 C 0.9243(2) 0.3350(2) 0.28623(6) 0.0549(4) Uani 1 1 d . . . . .
H15 H 0.876860 0.252574 0.314064 0.066 Uiso 1 1 calc R . . . .

loop_
_atom_site_aniso_label
_atom_site_aniso_U_11
_atom_site_aniso_U_22
_atom_site_aniso_U_33
_atom_site_aniso_U_23
_atom_site_aniso_U_13
_atom_site_aniso_U_12
N1 0.0469(6) 0.0343(5) 0.0368(5) -0.0031(4) 0.0018(4) -0.0036(4)
N2 0.0564(6) 0.0419(6) 0.0453(6) 0.0036(4) -0.0008(5) -0.0046(5)
C1 0.0688(9) 0.0580(8) 0.0346(6) -0.0015(6) -0.0027(6) 0.0036(7)
C2 0.0586(8) 0.0549(8) 0.0443(7) -0.0083(6) -0.0042(6) -0.0103(6)
C3 0.0522(7) 0.0428(7) 0.0389(6) -0.0019(5) 0.0035(5) -0.0103(5)
C4 0.0413(6) 0.0353(6) 0.0371(6) -0.0026(4) 0.0026(5) -0.0006(5)
C5 0.0357(6) 0.0349(6) 0.0377(6) -0.0024(4) 0.0032(4) -0.0064(4)
C6 0.0391(6) 0.0376(6) 0.0363(6) -0.0010(5) 0.0038(5) -0.0068(5)
C7 0.0547(8) 0.0526(8) 0.0489(8) 0.0118(6) -0.0007(6) -0.0073(6)
C8 0.0539(8) 0.0696(9) 0.0372(7) 0.0068(6) -0.0003(6) -0.0138(7)
C9 0.0513(7) 0.0586(8) 0.0372(7) -0.0078(6) 0.0059(5) -0.0123(6)
C10 0.0377(6) 0.0446(6) 0.0367(6) -0.0052(5) 0.0053(5) -0.0093(5)
C11 0.0434(6) 0.0385(6) 0.0447(7) -0.0122(5) 0.0054(5) -0.0056(5)
C12 0.0371(6) 0.0346(6) 0.0461(7) -0.0055(5) 0.0033(5) -0.0052(5)
C13 0.0588(8) 0.0381(7) 0.0589(8) -0.0055(6) -0.0008(6) 0.0013(6)
C14 0.0524(7) 0.0459(7) 0.0471(7) 0.0022(5) 0.0042(6) -0.0114(6)
C15 0.0676(9) 0.0540(8) 0.0438(7) 0.0093(6) 0.0094(6) -0.0032(7)

loop_
_atom_type_symbol
_atom_type_description
_atom_type_scat_dispersion_real
_atom_type_scat_dispersion_imag
_atom_type_scat_source
C C 0.0033 0.0016 'International Tables Vol C Tables 4.2.6.8 and 6.1.1.4'
H H 0.0000 0.0000 'International Tables Vol C Tables 4.2.6.8 and 6.1.1.4'
N N 0.0061 0.0033 'International Tables Vol C Tables 4.2.6.8 and 6.1.1.4'

loop_
_geom_angle_atom_site_label_1
_geom_angle_atom_site_label_2
_geom_angle_atom_site_label_3
_geom_angle
_geom_angle_site_symmetry_1
_geom_angle_site_symmetry_3
C5 N1 C6 118.74(9) . .
C7 N2 C6 116.93(11) . .
C2 C1 H1 120.0 . .
C15 C1 H1 120.0 . .
C15 C1 C2 120.02(12) . .
C1 C2 H2 119.9 . .
C1 C2 C3 120.11(12) . .
C3 C2 H2 119.9 . .
C2 C3 H3 119.6 . .
C2 C3 C4 120.75(11) . .
C4 C3 H3 119.6 . .
C3 C4 C5 119.41(10) . .
C14 C4 C3 118.26(11) . .
C14 C4 C5 122.32(11) . .
N1 C5 C4 114.94(9) . .
N1 C5 C12 123.67(11) . .
C12 C5 C4 121.35(10) . .
N1 C6 N2 115.62(10) . .
N1 C6 C10 121.88(11) . .
N2 C6 C10 122.50(11) . .
N2 C7 H7 117.6 . .
N2 C7 C8 124.83(13) . .
C8 C7 H7 117.6 . .
C7 C8 H8 120.7 . .
C9 C8 C7 118.61(12) . .
C9 C8 H8 120.7 . .
C8 C9 H9 120.4 . .
C8 C9 C10 119.26(12) . .
C10 C9 H9 120.4 . .
C9 C10 C6 117.87(12) . .
C9 C10 C11 124.51(11) . .
C11 C10 C6 117.61(11) . .
C10 C11 H11 119.4 . .
C12 C11 C10 121.30(11) . .
C12 C11 H11 119.4 . .
C5 C12 C13 122.80(11) . .
C11 C12 C5 116.77(11) . .
C11 C12 C13 120.41(11) . .
C12 C13 H13A 109.5 . .
C12 C13 H13B 109.5 . .
C12 C13 H13C 109.5 . .
H13A C13 H13B 109.5 . .
H13A C13 H13C 109.5 . .
H13B C13 H13C 109.5 . .
C4 C14 H14 119.6 . .
C15 C14 C4 120.74(12) . .
C15 C14 H14 119.6 . .
C1 C15 C14 120.06(12) . .
C1 C15 H15 120.0 . .
C14 C15 H15 120.0 . .

loop_
_geom_bond_atom_site_label_1
_geom_bond_atom_site_label_2
_geom_bond_distance
_geom_bond_site_symmetry_2
N1 C5 1.3238(15) .
N1 C6 1.3604(15) .
N2 C6 1.3657(16) .
N2 C7 1.3144(17) .
C1 H1 0.9300 .
C1 C2 1.379(2) .
C1 C15 1.371(2) .
C2 H2 0.9300 .
C2 C3 1.3794(18) .
C3 H3 0.9300 .
C3 C4 1.3919(17) .
C4 C5 1.4903(17) .
C4 C14 1.3892(17) .
C5 C12 1.4363(16) .
C6 C10 1.4125(17) .
C7 H7 0.9300 .
C7 C8 1.403(2) .
C8 H8 0.9300 .
C8 C9 1.360(2) .
C9 H9 0.9300 .
C9 C10 1.4095(18) .
C10 C11 1.4106(18) .
C11 H11 0.9300 .
C11 C12 1.3627(17) .
C12 C13 1.5072(18) .
C13 H13A 0.9600 .
C13 H13B 0.9600 .
C13 H13C 0.9600 .
C14 H14 0.9300 .
C14 C15 1.3861(19) .
C15 H15 0.9300 .

loop_
_geom_torsion_atom_site_label_1
_geom_torsion_atom_site_label_2
_geom_torsion_atom_site_label_3
_geom_torsion_atom_site_label_4
_geom_torsion
_geom_torsion_site_symmetry_1
_geom_torsion_site_symmetry_2
_geom_torsion_site_symmetry_3
_geom_torsion_site_symmetry_4
N1 C5 C12 C11 -0.33(17) . . . .
N1 C5 C12 C13 177.84(11) . . . .
N1 C6 C10 C9 179.58(10) . . . .
N1 C6 C10 C11 0.84(17) . . . .
N2 C6 C10 C9 0.47(17) . . . .
N2 C6 C10 C11 -178.27(10) . . . .
N2 C7 C8 C9 0.9(2) . . . .
C1 C2 C3 C4 -1.6(2) . . . .
C2 C1 C15 C14 1.8(2) . . . .
C2 C3 C4 C5 -179.11(11) . . . .
C2 C3 C4 C14 2.14(19) . . . .
C3 C4 C5 N1 -51.84(15) . . . .
C3 C4 C5 C12 126.05(13) . . . .
C3 C4 C14 C15 -0.72(19) . . . .
C4 C5 C12 C11 -178.04(10) . . . .
C4 C5 C12 C13 0.13(17) . . . .
C4 C14 C15 C1 -1.2(2) . . . .
C5 N1 C6 N2 177.26(10) . . . .
C5 N1 C6 C10 -1.91(16) . . . .
C5 C4 C14 C15 -179.43(12) . . . .
C6 N1 C5 C4 179.51(9) . . . .
C6 N1 C5 C12 1.67(17) . . . .
C6 N2 C7 C8 -0.9(2) . . . .
C6 C10 C11 C12 0.54(17) . . . .
C7 N2 C6 N1 -178.93(10) . . . .
C7 N2 C6 C10 0.23(18) . . . .
C7 C8 C9 C10 -0.1(2) . . . .
C8 C9 C10 C6 -0.51(18) . . . .
C8 C9 C10 C11 178.13(12) . . . .
C9 C10 C11 C12 -178.11(11) . . . .
C10 C11 C12 C5 -0.78(17) . . . .
C10 C11 C12 C13 -179.00(11) . . . .
C14 C4 C5 N1 126.86(13) . . . .
C14 C4 C5 C12 -55.25(16) . . . .
C15 C1 C2 C3 -0.4(2) . . . .
